data_4303613
loop_
_publ_author_name
'Yusuke Yoshida'
'Katsuya Inoue'
'Mohamedally Kurmoo'

_publ_section_title
;
Consecutive Irreversible Single-Crystal to Single-Crystal and Reversible
Single-Crystal to Glass Transformations and Associated Magnetism of the
Coordination Polymer, [MnII(rac-pnH)(H2O)CrIII(CN)6].H2O
;
_journal_name_full 'Inorganic Chemistry'
_journal_page_first 10726
_journal_page_last 10736
_journal_paper_doi 10.1021/ic901615e
_journal_volume 48
_journal_year 2009
_chemical_formula_sum 'C9 H15 Cr Mn N8 O2'
_chemical_formula_weight 374.23
_chemical_name_systematic
; 
 ? 
;
_space_group_IT_number 11
_symmetry_cell_setting monoclinic
_symmetry_space_group_name_Hall '-P 2yb'
_symmetry_space_group_name_H-M 'P 1 21/m 1'
_atom_sites_solution_hydrogens geom
_atom_sites_solution_primary direct
_atom_sites_solution_secondary difmap
_audit_creation_method SHELXL-97
_cell_angle_alpha 90.00
_cell_angle_beta 110.918(3)
_cell_angle_gamma 90.00
_cell_formula_units_Z 2
_cell_length_a 7.6945(14)
_cell_length_b 14.543(3)
_cell_length_c 7.9749(14)
_cell_measurement_reflns_used 799
_cell_measurement_temperature 298
_cell_measurement_theta_max 27.656
_cell_measurement_theta_min 2.734
_cell_volume 833.6(3)
_computing_cell_refinement 'Bruker SMART'
_computing_data_collection 'Bruker SMART'
_computing_data_reduction 'Bruker SHELXTL'
_computing_molecular_graphics 'Bruker SHELXTL'
_computing_publication_material 'Bruker SHELXTL'
_computing_structure_refinement 'SHELXL-97 (Sheldrick, 1997)'
_computing_structure_solution 'SHELXS-97 (Sheldrick, 1990)'
_diffrn_ambient_temperature 298
_diffrn_detector_area_resol_mean 8.366
_diffrn_measured_fraction_theta_full 0.985
_diffrn_measured_fraction_theta_max 0.894
_diffrn_measurement_device_type 'CCD area detector'
_diffrn_measurement_method 'phi and omega scans'
_diffrn_radiation_monochromator graphite
_diffrn_radiation_source 'fine-focus sealed tube'
_diffrn_radiation_type MoK\a
_diffrn_radiation_wavelength 0.71073
_diffrn_reflns_av_R_equivalents 0.0223
_diffrn_reflns_av_sigmaI/netI 0.0409
_diffrn_reflns_limit_h_max 6
_diffrn_reflns_limit_h_min -9
_diffrn_reflns_limit_k_max 11
_diffrn_reflns_limit_k_min -18
_diffrn_reflns_limit_l_max 10
_diffrn_reflns_limit_l_min -9
_diffrn_reflns_number 4042
_diffrn_reflns_theta_full 25.00
_diffrn_reflns_theta_max 28.25
_diffrn_reflns_theta_min 2.73
_exptl_absorpt_coefficient_mu 1.424
_exptl_absorpt_correction_T_max 1.000000
_exptl_absorpt_correction_T_min 0.736442
_exptl_absorpt_correction_type empirical
_exptl_absorpt_process_details 'SADABS (Sheldrich, G. M. (1996))'
_exptl_crystal_colour green
_exptl_crystal_density_diffrn 1.491
_exptl_crystal_density_method 'not measured'
_exptl_crystal_description plate
_exptl_crystal_F_000 380
_exptl_crystal_size_max 0.5
_exptl_crystal_size_mid 0.2
_exptl_crystal_size_min 0.05
_refine_diff_density_max 0.622
_refine_diff_density_min -0.283
_refine_diff_density_rms 0.079
_refine_ls_extinction_method none
_refine_ls_goodness_of_fit_ref 0.975
_refine_ls_hydrogen_treatment constr
_refine_ls_matrix_type full
_refine_ls_number_parameters 125
_refine_ls_number_reflns 1916
_refine_ls_number_restraints 0
_refine_ls_restrained_S_all 0.975
_refine_ls_R_factor_all 0.0476
_refine_ls_R_factor_gt 0.0364
_refine_ls_shift/su_max 0.000
_refine_ls_shift/su_mean 0.000
_refine_ls_structure_factor_coef Fsqd
_refine_ls_weighting_details 'calc w=1/[\s^2^(Fo^2^)+(0.0598P)^2^+0.0000P] where P=(Fo^2^+2Fc^2^)/3'
_refine_ls_weighting_scheme calc
_refine_ls_wR_factor_gt 0.0949
_refine_ls_wR_factor_ref 0.1008
_reflns_number_gt 1512
_reflns_number_total 1916
_reflns_threshold_expression >2sigma(I)
_cod_data_source_file ic901615e_si_003.cif
_cod_data_source_block racgna
_cod_database_code 4303613

loop_
_symmetry_equiv_pos_as_xyz
'x, y, z'
'-x, y+1/2, -z'
'-x, -y, -z'
'x, -y-1/2, z'

loop_
_atom_site_label
_atom_site_type_symbol
_atom_site_fract_x
_atom_site_fract_y
_atom_site_fract_z
_atom_site_U_iso_or_equiv
_atom_site_adp_type
_atom_site_occupancy
_atom_site_symmetry_multiplicity
_atom_site_calc_flag
_atom_site_refinement_flags
_atom_site_disorder_assembly
_atom_site_disorder_group
Cr1 Cr 0.0000 0.0000 0.0000 0.02491(17) Uani 1 2 d S . .
Mn1 Mn 0.45272(7) 0.2500 -0.12362(7) 0.02653(17) Uani 1 2 d S . .
C1 C 0.1572(4) 0.09097(16) -0.0877(3) 0.0333(6) Uani 1 1 d . . .
N1 N 0.2441(3) 0.14289(16) -0.1296(3) 0.0421(6) Uani 1 1 d . . .
C2 C -0.2202(4) 0.09145(17) -0.0808(4) 0.0338(6) Uani 1 1 d . . .
N2 N 0.6595(3) 0.14338(16) -0.1190(3) 0.0438(6) Uani 1 1 d . . .
C3 C 0.0974(4) 0.06534(19) 0.2451(4) 0.0424(7) Uani 1 1 d . . .
N3 N 0.1520(6) 0.1040(2) 0.3787(4) 0.0837(11) Uani 1 1 d . . .
C5 C 0.7757(13) 0.2245(7) 0.5051(14) 0.081(4) Uani 0.50 1 d P . 1
C6 C 0.7017(10) 0.1942(5) 0.3049(8) 0.0587(18) Uani 0.50 1 d P . 1
C7 C 0.6361(14) 0.0938(7) 0.2995(14) 0.082(3) Uani 0.50 1 d P . 1
H1 H 0.5276 0.0915 0.3322 0.122 Uiso 0.50 1 calc PR . 1
H2 H 0.7334 0.0576 0.3826 0.122 Uiso 0.50 1 calc PR . 1
H3 H 0.6065 0.0697 0.1805 0.122 Uiso 0.50 1 calc PR . 1
N5 N 0.8493(11) 0.3173(7) 0.5283(10) 0.090(3) Uani 0.50 1 d P . 1
N6 N 0.5442(5) 0.2500 0.1851(5) 0.0484(9) Uani 1 2 d S . 1
O1 O 0.3568(4) 0.2500 -0.4205(3) 0.0455(7) Uani 1 2 d S . .
O2 O 0.5934(13) 0.4527(6) 0.3539(15) 0.144(4) Uani 0.50 1 d P A 2

loop_
_atom_site_aniso_label
_atom_site_aniso_U_11
_atom_site_aniso_U_22
_atom_site_aniso_U_33
_atom_site_aniso_U_23
_atom_site_aniso_U_13
_atom_site_aniso_U_12
Cr1 0.0201(3) 0.0184(3) 0.0349(3) 0.00188(19) 0.0082(2) 0.0002(2)
Mn1 0.0206(3) 0.0240(3) 0.0341(3) 0.000 0.0086(2) 0.000
C1 0.0271(13) 0.0271(12) 0.0453(14) 0.0036(10) 0.0124(11) -0.0002(11)
N1 0.0367(14) 0.0376(12) 0.0537(14) 0.0055(10) 0.0180(11) -0.0080(11)
C2 0.0286(14) 0.0277(12) 0.0445(14) 0.0033(10) 0.0123(11) 0.0008(11)
N2 0.0356(14) 0.0360(12) 0.0594(15) 0.0055(11) 0.0163(11) 0.0120(11)
C3 0.0415(17) 0.0354(14) 0.0452(15) -0.0012(12) 0.0094(13) -0.0029(13)
N3 0.112(3) 0.065(2) 0.0551(18) -0.0212(15) 0.0069(18) -0.017(2)
C5 0.047(5) 0.096(13) 0.076(5) 0.019(5) -0.009(4) 0.006(5)
C6 0.060(5) 0.066(4) 0.046(3) 0.006(3) 0.015(3) 0.020(4)
C7 0.079(7) 0.075(6) 0.098(6) 0.026(5) 0.041(5) 0.021(6)
N5 0.064(6) 0.143(9) 0.050(4) -0.019(4) 0.005(4) -0.021(5)
N6 0.046(2) 0.043(2) 0.0443(18) 0.000 0.0015(16) 0.000
O1 0.0552(19) 0.0452(16) 0.0328(13) 0.000 0.0116(12) 0.000
O2 0.101(7) 0.085(6) 0.202(10) -0.045(6) 0.002(6) -0.003(5)

loop_
_atom_type_symbol
_atom_type_description
_atom_type_scat_dispersion_real
_atom_type_scat_dispersion_imag
_atom_type_scat_source
C C 0.0033 0.0016 'International Tables Vol C Tables 4.2.6.8 and 6.1.1.4'
H H 0.0000 0.0000 'International Tables Vol C Tables 4.2.6.8 and 6.1.1.4'
N N 0.0061 0.0033 'International Tables Vol C Tables 4.2.6.8 and 6.1.1.4'
O O 0.0106 0.0060 'International Tables Vol C Tables 4.2.6.8 and 6.1.1.4'
Cr Cr 0.3209 0.6236 'International Tables Vol C Tables 4.2.6.8 and 6.1.1.4'
Mn Mn 0.3368 0.7283 'International Tables Vol C Tables 4.2.6.8 and 6.1.1.4'

loop_
_geom_angle_atom_site_label_1
_geom_angle_atom_site_label_2
_geom_angle_atom_site_label_3
_geom_angle
_geom_angle_site_symmetry_1
_geom_angle_site_symmetry_3
_geom_angle_publ_flag
C3 Cr1 C3 180.0 3 . ?
C3 Cr1 C2 91.20(11) 3 . ?
C3 Cr1 C2 88.80(11) . . ?
C3 Cr1 C2 88.80(11) 3 3 ?
C3 Cr1 C2 91.20(11) . 3 ?
C2 Cr1 C2 180.0 . 3 ?
C3 Cr1 C1 88.13(11) 3 3 ?
C3 Cr1 C1 91.87(11) . 3 ?
C2 Cr1 C1 90.22(10) . 3 ?
C2 Cr1 C1 89.78(10) 3 3 ?
C3 Cr1 C1 91.87(11) 3 . ?
C3 Cr1 C1 88.13(11) . . ?
C2 Cr1 C1 89.78(10) . . ?
C2 Cr1 C1 90.22(10) 3 . ?
C1 Cr1 C1 180.0 3 . ?
N2 Mn1 N2 89.00(13) . 4_565 ?
N2 Mn1 O1 88.91(9) . . ?
N2 Mn1 O1 88.91(9) 4_565 . ?
N2 Mn1 N1 179.74(9) . 4_565 ?
N2 Mn1 N1 91.06(10) 4_565 4_565 ?
O1 Mn1 N1 90.84(8) . 4_565 ?
N2 Mn1 N1 91.06(10) . . ?
N2 Mn1 N1 179.74(9) 4_565 . ?
O1 Mn1 N1 90.84(8) . . ?
N1 Mn1 N1 88.87(13) 4_565 . ?
N2 Mn1 N6 92.22(9) . . ?
N2 Mn1 N6 92.22(9) 4_565 . ?
O1 Mn1 N6 178.42(12) . . ?
N1 Mn1 N6 88.03(9) 4_565 . ?
N1 Mn1 N6 88.03(9) . . ?
N1 C1 Cr1 177.2(2) . . ?
C1 N1 Mn1 162.9(2) . . ?
N2 C2 Cr1 177.4(2) 1_455 . ?
C2 N2 Mn1 166.4(2) 1_655 . ?
N3 C3 Cr1 177.9(3) . . ?
C5 C5 N5 139.0(12) 4_565 4_565 ?
C5 C5 N5 21.4(5) 4_565 . ?
N5 C5 N5 117.6(16) 4_565 . ?
C5 C5 C6 106.5(5) 4_565 . ?
N5 C5 C6 89.5(14) 4_565 . ?
N5 C5 C6 112.2(9) . . ?
C5 C5 C6 51.6(4) 4_565 4_565 ?
N5 C5 C6 129.5(15) 4_565 4_565 ?
N5 C5 C6 61.0(5) . 4_565 ?
C6 C5 C6 54.9(6) . 4_565 ?
N6 C6 C7 108.4(6) . . ?
N6 C6 C5 114.8(6) . . ?
C7 C6 C5 107.1(7) . . ?
N6 C6 C6 56.9(3) . 4_565 ?
C7 C6 C6 161.4(5) . 4_565 ?
C5 C6 C6 73.5(5) . 4_565 ?
N6 C6 N5 142.3(6) . 4_565 ?
C7 C6 N5 91.4(6) . 4_565 ?
C5 C6 N5 27.5(4) . 4_565 ?
C6 C6 N5 95.5(4) 4_565 4_565 ?
N6 C6 C5 97.5(5) . 4_565 ?
C7 C6 C5 127.5(6) . 4_565 ?
C5 C6 C5 21.9(6) . 4_565 ?
C6 C6 C5 51.6(4) 4_565 4_565 ?
N5 C6 C5 46.6(4) 4_565 4_565 ?
C5 N5 C5 19.6(8) 4_565 . ?
C5 N5 C6 63.0(11) 4_565 4_565 ?
C5 N5 C6 72.4(5) . 4_565 ?
C6 N6 C6 66.1(6) . 4_565 ?
C6 N6 Mn1 123.6(3) . . ?
C6 N6 Mn1 123.6(3) 4_565 . ?

loop_
_geom_bond_atom_site_label_1
_geom_bond_atom_site_label_2
_geom_bond_distance
_geom_bond_site_symmetry_2
_geom_bond_publ_flag
Cr1 C3 2.059(3) 3 ?
Cr1 C3 2.059(3) . ?
Cr1 C2 2.068(3) . ?
Cr1 C2 2.068(3) 3 ?
Cr1 C1 2.075(3) 3 ?
Cr1 C1 2.075(3) . ?
Mn1 N2 2.212(2) . ?
Mn1 N2 2.212(2) 4_565 ?
Mn1 O1 2.214(3) . ?
Mn1 N1 2.225(2) 4_565 ?
Mn1 N1 2.225(2) . ?
Mn1 N6 2.307(4) . ?
C1 N1 1.135(3) . ?
C2 N2 1.149(3) 1_455 ?
N2 C2 1.149(3) 1_655 ?
C3 N3 1.144(4) . ?
C5 C5 0.74(2) 4_565 ?
C5 N5 0.807(11) 4_565 ?
C5 N5 1.450(13) . ?
C5 C6 1.555(13) . ?
C5 C6 1.903(12) 4_565 ?
C6 N6 1.488(7) . ?
C6 C7 1.541(11) . ?
C6 C6 1.623(14) 4_565 ?
C6 N5 1.746(9) 4_565 ?
C6 C5 1.903(12) 4_565 ?
C7 H1 0.9600 . ?
C7 H2 0.9600 . ?
C7 H3 0.9600 . ?
N5 C5 0.807(11) 4_565 ?
N5 C6 1.746(9) 4_565 ?
N6 C6 1.488(7) 4_565 ?

loop_
_geom_torsion_atom_site_label_1
_geom_torsion_atom_site_label_2
_geom_torsion_atom_site_label_3
_geom_torsion_atom_site_label_4
_geom_torsion
_geom_torsion_site_symmetry_1
_geom_torsion_site_symmetry_2
_geom_torsion_site_symmetry_3
_geom_torsion_site_symmetry_4
_geom_torsion_publ_flag
C3 Cr1 C1 N1 167(5) 3 . . . ?
C3 Cr1 C1 N1 -13(5) . . . . ?
C2 Cr1 C1 N1 75(5) . . . . ?
C2 Cr1 C1 N1 -105(5) 3 . . . ?
C1 Cr1 C1 N1 -15(9) 3 . . . ?
Cr1 C1 N1 Mn1 30(6) . . . . ?
N2 Mn1 N1 C1 91.3(8) . . . . ?
N2 Mn1 N1 C1 -165(21) 4_565 . . . ?
O1 Mn1 N1 C1 -179.7(8) . . . . ?
N1 Mn1 N1 C1 -88.9(8) 4_565 . . . ?
N6 Mn1 N1 C1 -0.8(8) . . . . ?
C3 Cr1 C2 N2 169(5) 3 . . 1_455 ?
C3 Cr1 C2 N2 -11(5) . . . 1_455 ?
C2 Cr1 C2 N2 174(10) 3 . . 1_455 ?
C1 Cr1 C2 N2 81(5) 3 . . 1_455 ?
C1 Cr1 C2 N2 -99(5) . . . 1_455 ?
N2 Mn1 N2 C2 81.8(10) 4_565 . . 1_655 ?
O1 Mn1 N2 C2 170.7(10) . . . 1_655 ?
N1 Mn1 N2 C2 -174(100) 4_565 . . 1_655 ?
N1 Mn1 N2 C2 -98.5(10) . . . 1_655 ?
N6 Mn1 N2 C2 -10.4(10) . . . 1_655 ?
C3 Cr1 C3 N3 20(9) 3 . . . ?
C2 Cr1 C3 N3 -62(9) . . . . ?
C2 Cr1 C3 N3 118(9) 3 . . . ?
C1 Cr1 C3 N3 -152(9) 3 . . . ?
C1 Cr1 C3 N3 28(9) . . . . ?
C5 C5 C6 N6 -40.2(6) 4_565 . . . ?
N5 C5 C6 N6 178.1(12) 4_565 . . . ?
N5 C5 C6 N6 -62.1(10) . . . . ?
C6 C5 C6 N6 -40.2(6) 4_565 . . . ?
C5 C5 C6 C7 -160.6(5) 4_565 . . . ?
N5 C5 C6 C7 57.8(14) 4_565 . . . ?
N5 C5 C6 C7 177.5(8) . . . . ?
C6 C5 C6 C7 -160.6(5) 4_565 . . . ?
C5 C5 C6 C6 -0.003(5) 4_565 . . 4_565 ?
N5 C5 C6 C6 -141.7(13) 4_565 . . 4_565 ?
N5 C5 C6 C6 -21.9(6) . . . 4_565 ?
C5 C5 C6 N5 141.7(13) 4_565 . . 4_565 ?
N5 C5 C6 N5 119.8(19) . . . 4_565 ?
C6 C5 C6 N5 141.7(13) 4_565 . . 4_565 ?
N5 C5 C6 C5 -141.7(13) 4_565 . . 4_565 ?
N5 C5 C6 C5 -21.9(6) . . . 4_565 ?
C6 C5 C6 C5 0.003(6) 4_565 . . 4_565 ?
N5 C5 N5 C5 179.999(7) 4_565 . . 4_565 ?
C6 C5 N5 C5 78(2) . . . 4_565 ?
C6 C5 N5 C5 57.9(18) 4_565 . . 4_565 ?
C5 C5 N5 C6 -57.9(18) 4_565 . . 4_565 ?
N5 C5 N5 C6 122.1(18) 4_565 . . 4_565 ?
C6 C5 N5 C6 20.4(6) . . . 4_565 ?
C7 C6 N6 C6 167.3(4) . . . 4_565 ?
C5 C6 N6 C6 47.6(7) . . . 4_565 ?
N5 C6 N6 C6 49.1(11) 4_565 . . 4_565 ?
C5 C6 N6 C6 33.6(6) 4_565 . . 4_565 ?
C7 C6 N6 Mn1 -77.1(6) . . . . ?
C5 C6 N6 Mn1 163.2(5) . . . . ?
C6 C6 N6 Mn1 115.6(4) 4_565 . . . ?
N5 C6 N6 Mn1 164.7(8) 4_565 . . . ?
C5 C6 N6 Mn1 149.2(4) 4_565 . . . ?
N2 Mn1 N6 C6 3.6(4) . . . . ?
N2 Mn1 N6 C6 -85.4(4) 4_565 . . . ?
O1 Mn1 N6 C6 139.1(4) . . . . ?
N1 Mn1 N6 C6 -176.4(4) 4_565 . . . ?
N1 Mn1 N6 C6 94.6(4) . . . . ?
N2 Mn1 N6 C6 85.4(4) . . . 4_565 ?
N2 Mn1 N6 C6 -3.6(4) 4_565 . . 4_565 ?
O1 Mn1 N6 C6 -139.1(4) . . . 4_565 ?
N1 Mn1 N6 C6 -94.6(4) 4_565 . . 4_565 ?
N1 Mn1 N6 C6 176.4(4) . . . 4_565 ?
